data_4027860
loop_
_publ_author_name
'Jesus M. Aizpurua'
'Claudio Palomo'
'Eva Balentov\'a'
'Azucena Jimenez'
'Elena Andreieff'
'Maialen Sagartzazu-Aizpurua'
'Jos\'e Ignacio Miranda'
'Anthony Linden'

_publ_section_title
;
 Chirality-Driven Folding of Short \b-Lactam Pseudopeptides
;
_journal_name_full 'Journal of Organic Chemistry'
_journal_page_first 224
_journal_page_last 237
_journal_paper_doi 10.1021/jo302368y
_journal_volume 78
_journal_year 2013
_chemical_absolute_configuration syn
_chemical_formula_moiety 'C11 H19 N3 O3'
_chemical_formula_sum 'C11 H19 N3 O3'
_chemical_formula_weight 241.29
_chemical_melting_point 490
_chemical_name_systematic
; 
(3R)-3-acetamido-3-methyl-1-[1-(N-methylcarbamoyl)isopropyl]azetidin-2-one
;
_space_group_IT_number 1
_symmetry_cell_setting triclinic
_symmetry_Int_Tables_number 1
_symmetry_space_group_name_Hall 'P 1'
_symmetry_space_group_name_H-M 'P 1'
_atom_sites_solution_hydrogens mixed
_atom_sites_solution_primary direct
_atom_sites_solution_secondary difmap
_audit_creation_date 07-06-11
_audit_creation_method SHELXL-97
_cell_angle_alpha 108.9383(17)
_cell_angle_beta 90.932(2)
_cell_angle_gamma 104.803(2)
_cell_formula_units_Z 1
_cell_length_a 5.7004(2)
_cell_length_b 7.3619(3)
_cell_length_c 8.3143(3)
_cell_measurement_reflns_used 1735
_cell_measurement_temperature 160(1)
_cell_measurement_theta_max 30.0
_cell_measurement_theta_min 2.0
_cell_volume 317.19(2)
_computing_cell_refinement 'DENZO-SMN (Otwinowski & Minor, 1997)'
_computing_data_collection 'COLLECT (Nonius, 2000)'
_computing_data_reduction 'DENZO-SMN and SCALEPACK (Otwinowski & Minor, 1997)'
_computing_molecular_graphics 'ORTEPII (Johnson, 1976)'
_computing_publication_material 'SHELXL97 and PLATON (Spek, 2006)'
_computing_structure_refinement 'SHELXL97 (Sheldrick, 1997)'
_computing_structure_solution 'SIR92 (Altomare et al., 1994)'
_diffrn_ambient_temperature 160(1)
_diffrn_detector '65 mm CCD camera on \k goniostat'
_diffrn_detector_area_resol_mean 9
_diffrn_measured_fraction_theta_full 0.992
_diffrn_measured_fraction_theta_max 0.992
_diffrn_measurement_device_type 'Nonius KappaCCD area-detector diffractometer'
_diffrn_measurement_method '\f and \w scans with \k offsets'
_diffrn_radiation_monochromator 'horizontally mounted graphite crystal'
_diffrn_radiation_source 'Nonius FR590 sealed tube generator'
_diffrn_radiation_type 'Mo K\a'
_diffrn_radiation_wavelength 0.71073
_diffrn_reflns_av_R_equivalents 0.0500
_diffrn_reflns_av_sigmaI/netI 0.0300
_diffrn_reflns_limit_h_max 8
_diffrn_reflns_limit_h_min 0
_diffrn_reflns_limit_k_max 10
_diffrn_reflns_limit_k_min -10
_diffrn_reflns_limit_l_max 11
_diffrn_reflns_limit_l_min -11
_diffrn_reflns_number 9183
_diffrn_reflns_theta_full 30.00
_diffrn_reflns_theta_max 30.00
_diffrn_reflns_theta_min 2.61
_diffrn_standards_decay_% 0
_diffrn_standards_number 0
_exptl_absorpt_coefficient_mu 0.0928
_exptl_absorpt_correction_type none
_exptl_crystal_colour colourless
_exptl_crystal_density_diffrn 1.263
_exptl_crystal_description plate
_exptl_crystal_F_000 130
_exptl_crystal_size_max 0.28
_exptl_crystal_size_mid 0.22
_exptl_crystal_size_min 0.08
_refine_diff_density_max 0.240
_refine_diff_density_min -0.187
_refine_diff_density_rms 0.050
_refine_ls_abs_structure_details 'Flack & Bernardinelli (2000), Friedel pairs merged'
_refine_ls_abs_structure_Flack -0.2(11)
_refine_ls_extinction_coef 0.37(5)
_refine_ls_extinction_expression Fc^*^=kFc[1+0.001xFc^2^\l^3^/sin(2\q)]^-1/4^
_refine_ls_extinction_method SHELXL
_refine_ls_goodness_of_fit_ref 1.091
_refine_ls_hydrogen_treatment mixed
_refine_ls_matrix_type full
_refine_ls_number_parameters 168
_refine_ls_number_reflns 1831
_refine_ls_number_restraints 3
_refine_ls_restrained_S_all 1.090
_refine_ls_R_factor_all 0.0421
_refine_ls_R_factor_gt 0.0390
_refine_ls_shift/su_max 0.001
_refine_ls_shift/su_mean 0.000
_refine_ls_structure_factor_coef Fsqd
_refine_ls_weighting_details 'w=1/[\s^2^(Fo^2^)+(0.0664P)^2^+0.0241P] where P=(Fo^2^+2Fc^2^)/3'
_refine_ls_weighting_scheme calc
_refine_ls_wR_factor_gt 0.0987
_refine_ls_wR_factor_ref 0.1020
_reflns_number_gt 1738
_reflns_number_total 1832
_reflns_threshold_expression 'I > 2\s(I)'
_cod_data_source_file jo302368y_si_003.cif
_cod_data_source_block Compound5
_cod_depositor_comments
;
The following automatic conversions were performed:

'_atom_sites_solution_hydrogens' value 'geom & difmap' was changed to
'mixed'.

Automatic conversion script
Id: cif_fix_values 6452 2018-10-05 10:23:21Z andrius 
;
_cod_original_sg_symbol_H-M 'P 1          '
_cod_database_code 4027860

loop_
_symmetry_equiv_pos_as_xyz
'x, y, z'

loop_
_atom_site_label
_atom_site_type_symbol
_atom_site_fract_x
_atom_site_fract_y
_atom_site_fract_z
_atom_site_U_iso_or_equiv
_atom_site_adp_type
_atom_site_occupancy
_atom_site_symmetry_multiplicity
_atom_site_calc_flag
_atom_site_refinement_flags
O2 O 0.3842(3) 0.7599(2) 0.55895(18) 0.0316(3) Uani 1 1 d .
O6 O 0.5831(3) 1.0320(2) 1.19519(18) 0.0341(3) Uani 1 1 d .
O10 O 0.2502(2) 0.39694(19) 0.71120(16) 0.0282(3) Uani 1 1 d .
N1 N 0.6949(2) 0.7795(2) 0.76185(18) 0.0196(3) Uani 1 1 d .
N7 N 0.4202(3) 0.7175(2) 1.01086(19) 0.0256(3) Uani 1 1 d .
H7 H 0.395(5) 0.631(5) 0.906(4) 0.030(6) Uiso 1 1 d .
N9 N 0.4779(3) 0.3284(2) 0.4903(2) 0.0252(3) Uani 1 1 d .
H9 H 0.503(5) 0.237(5) 0.396(4) 0.038(7) Uiso 1 1 d .
C2 C 0.5414(3) 0.7037(2) 0.6134(2) 0.0210(3) Uani 1 1 d .
C3 C 0.6510(3) 0.5248(2) 0.5430(2) 0.0225(3) Uani 1 1 d .
C4 C 0.8014(3) 0.6078(3) 0.7226(2) 0.0237(3) Uani 1 1 d .
H41 H 0.7522 0.5231 0.7943 0.028 Uiso 1 1 calc R
H42 H 0.9805 0.6442 0.7193 0.028 Uiso 1 1 calc R
C5 C 0.7261(3) 0.9537(2) 0.9166(2) 0.0207(3) Uani 1 1 d .
C6 C 0.5657(3) 0.9020(3) 1.0534(2) 0.0222(3) Uani 1 1 d .
C8 C 0.2674(4) 0.6487(3) 1.1297(3) 0.0351(4) Uani 1 1 d .
H81 H 0.3525 0.7122 1.2457 0.053 Uiso 1 1 calc R
H82 H 0.2335 0.5033 1.0969 0.053 Uiso 1 1 calc R
H83 H 0.1135 0.6843 1.1266 0.053 Uiso 1 1 calc R
C10 C 0.2850(3) 0.2807(2) 0.5746(2) 0.0226(3) Uani 1 1 d .
C11 C 0.1102(4) 0.0772(3) 0.4915(2) 0.0285(4) Uani 1 1 d .
H111 H 0.0796 0.0083 0.5753 0.043 Uiso 1 1 calc R
H112 H 0.1808 -0.0005 0.3953 0.043 Uiso 1 1 calc R
H113 H -0.0439 0.0910 0.4498 0.043 Uiso 1 1 calc R
C12 C 0.9923(3) 1.0254(3) 0.9920(3) 0.0322(4) Uani 1 1 d .
H121 H 1.0396 0.9155 1.0132 0.048 Uiso 1 1 calc R
H122 H 1.0131 1.1366 1.1000 0.048 Uiso 1 1 calc R
H123 H 1.0955 1.0701 0.9115 0.048 Uiso 1 1 calc R
C13 C 0.6555(4) 1.1214(3) 0.8730(2) 0.0287(4) Uani 1 1 d .
H131 H 0.7686 1.1667 0.7975 0.043 Uiso 1 1 calc R
H132 H 0.6639 1.2334 0.9785 0.043 Uiso 1 1 calc R
H133 H 0.4889 1.0711 0.8152 0.043 Uiso 1 1 calc R
C14 C 0.8039(4) 0.5389(3) 0.3969(3) 0.0323(4) Uani 1 1 d .
H141 H 0.8811 0.4294 0.3646 0.048 Uiso 1 1 calc R
H142 H 0.9302 0.6671 0.4336 0.048 Uiso 1 1 calc R
H143 H 0.6988 0.5294 0.2984 0.048 Uiso 1 1 calc R

loop_
_atom_site_aniso_label
_atom_site_aniso_U_11
_atom_site_aniso_U_22
_atom_site_aniso_U_33
_atom_site_aniso_U_23
_atom_site_aniso_U_13
_atom_site_aniso_U_12
O2 0.0344(7) 0.0318(7) 0.0289(7) 0.0091(6) -0.0021(5) 0.0117(5)
O6 0.0429(8) 0.0267(7) 0.0223(6) -0.0017(5) 0.0106(5) 0.0045(5)
O10 0.0317(7) 0.0222(6) 0.0241(6) 0.0017(5) 0.0108(5) 0.0037(5)
N1 0.0209(6) 0.0180(6) 0.0190(6) 0.0034(5) 0.0042(5) 0.0073(5)
N7 0.0324(8) 0.0222(7) 0.0190(7) 0.0057(6) 0.0079(5) 0.0037(6)
N9 0.0281(7) 0.0187(6) 0.0224(7) 0.0009(5) 0.0087(5) 0.0033(5)
C2 0.0210(7) 0.0215(7) 0.0187(7) 0.0061(6) 0.0047(5) 0.0040(6)
C3 0.0227(7) 0.0203(7) 0.0213(7) 0.0036(6) 0.0074(6) 0.0046(6)
C4 0.0242(8) 0.0209(7) 0.0252(8) 0.0032(6) 0.0040(6) 0.0110(6)
C5 0.0221(7) 0.0175(7) 0.0191(7) 0.0021(6) 0.0058(5) 0.0047(5)
C6 0.0256(8) 0.0205(7) 0.0192(7) 0.0043(6) 0.0051(6) 0.0068(6)
C8 0.0480(12) 0.0299(9) 0.0256(9) 0.0114(7) 0.0144(8) 0.0045(8)
C10 0.0253(8) 0.0188(7) 0.0229(8) 0.0060(6) 0.0061(6) 0.0057(6)
C11 0.0328(9) 0.0201(7) 0.0274(8) 0.0053(6) 0.0078(7) 0.0020(6)
C12 0.0240(9) 0.0327(9) 0.0299(9) 0.0003(7) 0.0012(7) 0.0043(7)
C13 0.0374(10) 0.0202(8) 0.0298(9) 0.0075(7) 0.0109(7) 0.0112(7)
C14 0.0342(10) 0.0260(9) 0.0266(9) 0.0013(7) 0.0151(7) 0.0004(7)

loop_
_atom_type_symbol
_atom_type_description
_atom_type_number_in_cell
_atom_type_scat_dispersion_real
_atom_type_scat_dispersion_imag
_atom_type_scat_source
C C 11 0.0033 0.0016
; International Tables for Crystallography (1992). 
Vol. C, Tables 4.2.6.8 and 6.1.1.4
;
H H 19 0.0000 0.0000
; International Tables for Crystallography (1992). 
Vol. C, Tables 4.2.6.8 and 6.1.1.4
;
N N 3 0.0061 0.0033
; International Tables for Crystallography (1992). 
Vol. C, Tables 4.2.6.8 and 6.1.1.4
;
O O 3 0.0106 0.0060
; International Tables for Crystallography (1992). 
Vol. C, Tables 4.2.6.8 and 6.1.1.4
;

loop_
_geom_angle_atom_site_label_1
_geom_angle_atom_site_label_2
_geom_angle_atom_site_label_3
_geom_angle
C2 N1 C5 133.60(14)
C2 N1 C4 95.01(13)
C5 N1 C4 130.98(13)
C6 N7 C8 122.49(16)
C6 N7 H7 122.9(18)
C8 N7 H7 114.3(19)
C10 N9 C3 123.38(15)
C10 N9 H9 119.9(19)
C3 N9 H9 116.7(19)
O2 C2 N1 133.16(16)
O2 C2 C3 134.79(16)
N1 C2 C3 92.03(13)
N9 C3 C14 108.45(14)
N9 C3 C2 115.76(14)
C14 C3 C2 112.84(15)
N9 C3 C4 118.97(14)
C14 C3 C4 114.26(15)
C2 C3 C4 85.15(12)
N1 C4 C3 87.28(12)
N1 C4 H41 114.1
C3 C4 H41 114.1
N1 C4 H42 114.1
C3 C4 H42 114.1
H41 C4 H42 111.3
N1 C5 C12 108.80(14)
N1 C5 C13 109.96(14)
C12 C5 C13 109.68(16)
N1 C5 C6 111.46(13)
C12 C5 C6 108.24(14)
C13 C5 C6 108.67(13)
O6 C6 N7 123.89(16)
O6 C6 C5 118.84(15)
N7 C6 C5 117.26(14)
N7 C8 H81 109.5
N7 C8 H82 109.5
H81 C8 H82 109.5
N7 C8 H83 109.5
H81 C8 H83 109.5
H82 C8 H83 109.5
O10 C10 N9 122.52(15)
O10 C10 C11 121.39(15)
N9 C10 C11 116.09(15)
C10 C11 H111 109.5
C10 C11 H112 109.5
H111 C11 H112 109.5
C10 C11 H113 109.5
H111 C11 H113 109.5
H112 C11 H113 109.5
C5 C12 H121 109.5
C5 C12 H122 109.5
H121 C12 H122 109.5
C5 C12 H123 109.5
H121 C12 H123 109.5
H122 C12 H123 109.5
C5 C13 H131 109.5
C5 C13 H132 109.5
H131 C13 H132 109.5
C5 C13 H133 109.5
H131 C13 H133 109.5
H132 C13 H133 109.5
C3 C14 H141 109.5
C3 C14 H142 109.5
H141 C14 H142 109.5
C3 C14 H143 109.5
H141 C14 H143 109.5
H142 C14 H143 109.5

loop_
_geom_bond_atom_site_label_1
_geom_bond_atom_site_label_2
_geom_bond_distance
O2 C2 1.215(2)
O6 C6 1.238(2)
O10 C10 1.235(2)
N1 C2 1.367(2)
N1 C5 1.462(2)
N1 C4 1.485(2)
N7 C6 1.327(2)
N7 C8 1.456(2)
N7 H7 0.88(3)
N9 C10 1.346(2)
N9 C3 1.449(2)
N9 H9 0.89(3)
C2 C3 1.549(2)
C3 C14 1.522(2)
C3 C4 1.561(2)
C4 H41 0.9900
C4 H42 0.9900
C5 C12 1.523(2)
C5 C13 1.535(2)
C5 C6 1.553(2)
C8 H81 0.9800
C8 H82 0.9800
C8 H83 0.9800
C10 C11 1.503(2)
C11 H111 0.9800
C11 H112 0.9800
C11 H113 0.9800
C12 H121 0.9800
C12 H122 0.9800
C12 H123 0.9800
C13 H131 0.9800
C13 H132 0.9800
C13 H133 0.9800
C14 H141 0.9800
C14 H142 0.9800
C14 H143 0.9800

loop_
_geom_hbond_atom_site_label_D
_geom_hbond_atom_site_label_H
_geom_hbond_atom_site_label_A
_geom_hbond_distance_DH
_geom_hbond_distance_HA
_geom_hbond_distance_DA
_geom_hbond_angle_DHA
_geom_hbond_site_symmetry_A
_geom_hbond_publ_flag
N7 H7 O10 0.88(3) 1.92(3) 2.766(2) 160(3) . yes
N9 H9 O6 0.89(3) 2.00(3) 2.895(2) 176(3) 1_544 yes

loop_
_geom_torsion_atom_site_label_1
_geom_torsion_atom_site_label_2
_geom_torsion_atom_site_label_3
_geom_torsion_atom_site_label_4
_geom_torsion
C5 N1 C2 O2 2.5(3)
C4 N1 C2 O2 175.52(19)
C5 N1 C2 C3 -178.74(17)
C4 N1 C2 C3 -5.71(13)
C10 N9 C3 C14 -166.23(18)
C10 N9 C3 C2 -38.3(2)
C10 N9 C3 C4 60.9(2)
O2 C2 C3 N9 -55.9(3)
N1 C2 C3 N9 125.35(15)
O2 C2 C3 C14 69.9(2)
N1 C2 C3 C14 -108.88(16)
O2 C2 C3 C4 -175.8(2)
N1 C2 C3 C4 5.43(13)
C2 N1 C4 C3 5.67(13)
C5 N1 C4 C3 178.99(16)
N9 C3 C4 N1 -121.84(15)
C14 C3 C4 N1 107.90(16)
C2 C3 C4 N1 -5.00(12)
C2 N1 C5 C12 -149.92(18)
C4 N1 C5 C12 39.3(2)
C2 N1 C5 C13 -29.8(2)
C4 N1 C5 C13 159.43(16)
C2 N1 C5 C6 90.8(2)
C4 N1 C5 C6 -80.0(2)
C8 N7 C6 O6 -1.0(3)
C8 N7 C6 C5 177.80(18)
N1 C5 C6 O6 175.99(16)
C12 C5 C6 O6 56.4(2)
C13 C5 C6 O6 -62.7(2)
N1 C5 C6 N7 -2.8(2)
C12 C5 C6 N7 -122.44(17)
C13 C5 C6 N7 118.50(17)
C3 N9 C10 O10 -5.4(3)
C3 N9 C10 C11 173.77(16)
